data_2022058
loop_
_publ_author_name
'Jha, Kunal Kumar'
'Gruza, Barbara'
'Kumar, Prashant'
'Chodkiewicz, Michal Leszek'
'Dominiak, Paulina Maria'

_publ_section_title
;
 TAAM: a reliable and user friendly tool for hydrogen-atom location using
 routine X-ray diffraction data
;
_journal_issue 3
_journal_name_full 'Acta Crystallographica Section B Structural Science, Crystal Engineering and Materials'
_journal_paper_doi 10.1107/S2052520620002917
_journal_volume 76
_journal_year 2020
_chemical_formula_moiety 'C5 H9 N4 O3 P, H2 O'
_chemical_formula_sum 'C5 H11 N4 O4 P'
_chemical_formula_weight 222.14
_space_group_crystal_system monoclinic
_space_group_IT_number 14
_space_group_name_Hall '-P 2yn'
_space_group_name_H-M_alt 'P 1 21/n 1'
_symmetry_Int_Tables_number 14
_audit_creation_date 2019-09-24
_audit_creation_method
;
Olex2 1.2
(compiled 2018.05.29 svn.r3508 for OlexSys, GUI svn.r5506)
;
_cell_angle_alpha 90
_cell_angle_beta 97.203(2)
_cell_angle_gamma 90
_cell_formula_units_Z 4
_cell_length_a 5.8389(2)
_cell_length_b 19.3579(5)
_cell_length_c 8.0338(3)
_cell_measurement_temperature 105.00(10)
_cell_volume 900.88(5)
_computing_molecular_graphics 'Olex2 (Dolomanov et al., 2009)'
_computing_publication_material 'Olex2 (Dolomanov et al., 2009)'
_computing_structure_refinement 'olex2.refine (Bourhis et al., 2015)'
_diffrn_ambient_temperature 105.00(10)
_diffrn_measured_fraction_theta_full 0.9686
_diffrn_measured_fraction_theta_max 0.9686
_diffrn_measurement_device_type 'Nonius KappaCCD'
_diffrn_radiation_type 'Mo K\a'
_diffrn_radiation_wavelength 0.71073
_diffrn_reflns_av_R_equivalents 0.0000
_diffrn_reflns_av_unetI/netI 0.0435
_diffrn_reflns_limit_h_max 12
_diffrn_reflns_limit_h_min -12
_diffrn_reflns_limit_k_max 42
_diffrn_reflns_limit_k_min 0
_diffrn_reflns_limit_l_max 17
_diffrn_reflns_limit_l_min 0
_diffrn_reflns_number 9362
_diffrn_reflns_theta_full 50.5233
_diffrn_reflns_theta_max 50.52
_diffrn_reflns_theta_min 3.31
_exptl_absorpt_coefficient_mu 0.303
_exptl_crystal_density_diffrn 1.6377
_exptl_crystal_F_000 464.6600
_refine_diff_density_max 0.8354
_refine_diff_density_min -1.0254
_refine_diff_density_rms 0.1863
_refine_ls_d_res_high 0.4604
_refine_ls_d_res_low 6.1527
_refine_ls_goodness_of_fit_ref 0.9736
_refine_ls_hydrogen_treatment refall
_refine_ls_matrix_type full
_refine_ls_number_constraints 0
_refine_ls_number_parameters 171
_refine_ls_number_reflns 9362
_refine_ls_number_restraints 0
_refine_ls_restrained_S_all 0.9736
_refine_ls_R_factor_all 0.0759
_refine_ls_R_factor_gt 0.0353
_refine_ls_shift/su_max 0.0033
_refine_ls_shift/su_mean 0.0004
_refine_ls_structure_factor_coef Fsqd
_refine_ls_weighting_details 'w=1/[\s^2^(Fo^2^)+(0.0000P)^2^+0.3905P] where P=(Fo^2^+2Fc^2^)/3'
_refine_ls_weighting_scheme calc
_refine_ls_wR_factor_gt 0.0608
_refine_ls_wR_factor_ref 0.0728
_reflns_Friedel_coverage 0.0
_reflns_limit_h_max 9
_reflns_limit_h_min -12
_reflns_limit_k_max 42
_reflns_limit_k_min 0
_reflns_limit_l_max 17
_reflns_limit_l_min -8
_reflns_number_gt 6076
_reflns_number_total 9362
_reflns_threshold_expression I>=2u(I)
_cod_data_source_file 5_TAAM_iso_max.cif
_cod_data_source_block 5_TAAM_iso_max
_cod_original_cell_volume 900.884(50)
_cod_original_sg_symbol_Hall '-P 2ybc (x-z,y,z)'
_cod_database_code 2022058
_olex2_refinement_description
;
;
_olex2_submission_special_instructions 'No special instructions were received'

loop_
_space_group_symop_id
_space_group_symop_operation_xyz
1 x,y,z
2 -x+1/2,y+1/2,-z+1/2
3 -x,-y,-z
4 x-1/2,-y-1/2,z-1/2

loop_
_atom_site_label
_atom_site_type_symbol
_atom_site_fract_x
_atom_site_fract_y
_atom_site_fract_z
_atom_site_U_iso_or_equiv
_atom_site_adp_type
_atom_site_occupancy
_atom_site_refinement_flags_posn
P1 P 0.20037(3) 0.250968(8) 0.793431(19) 0.01059(3) Uani 1.000000 .
O1 O 0.12382(8) 0.17769(2) 0.80955(6) 0.01589(8) Uani 1.000000 .
O2 O 0.13322(8) 0.28495(3) 0.62564(6) 0.01569(8) Uani 1.000000 .
O3 O 0.46957(8) 0.25935(2) 0.83724(6) 0.01460(7) Uani 1.000000 .
H3 H 0.527(2) 0.2426(7) 0.9495(17) 0.028(3) Uiso 1.000000 .
N1 N 0.05343(8) 0.37694(2) 0.89725(6) 0.01135(7) Uani 1.000000 .
C2 C 0.22763(9) 0.42403(3) 0.93382(7) 0.01075(7) Uani 1.000000 .
N2 N 0.41441(9) 0.40773(3) 1.03951(7) 0.01473(8) Uani 1.000000 .
H2a H 0.430(2) 0.3647(7) 1.1096(16) 0.034(3) Uiso 1.000000 .
H2b H 0.530(2) 0.4455(6) 1.0633(14) 0.029(3) Uiso 1.000000 .
N3 N 0.21798(8) 0.48736(2) 0.86648(6) 0.01173(7) Uani 1.000000 .
C4 C 0.03263(10) 0.50588(3) 0.75924(7) 0.01190(8) Uani 1.000000 .
N4 N 0.02670(10) 0.56819(3) 0.68981(7) 0.01616(9) Uani 1.000000 .
H4a H 0.161(2) 0.6004(6) 0.7075(15) 0.031(3) Uiso 1.000000 .
H4b H -0.114(2) 0.5809(6) 0.6119(16) 0.031(3) Uiso 1.000000 .
C5 C -0.15884(10) 0.45982(3) 0.72090(8) 0.01370(8) Uani 1.000000 .
H5 H -0.309(2) 0.4745(6) 0.6406(15) 0.031(3) Uiso 1.000000 .
C6 C -0.13943(10) 0.39627(3) 0.79039(8) 0.01289(8) Uani 1.000000 .
H6 H -0.272(2) 0.3576(6) 0.7681(15) 0.034(3) Uiso 1.000000 .
C7 C 0.07233(10) 0.30395(3) 0.94849(7) 0.01210(8) Uani 1.000000 .
H7a H -0.102(2) 0.2849(6) 0.9536(14) 0.031(3) Uiso 1.000000 .
H7b H 0.168(2) 0.2976(6) 1.0731(15) 0.029(3) Uiso 1.000000 .
O4 O -0.12237(9) 0.10557(3) 1.02494(7) 0.01891(9) Uani 1.000000 .
H4c H -0.027(2) 0.1297(7) 0.9539(16) 0.027(3) Uiso 1.000000 .
H4d H -0.206(2) 0.1464(7) 1.0684(15) 0.025(3) Uiso 1.000000 .

loop_
_atom_site_aniso_label
_atom_site_aniso_U_11
_atom_site_aniso_U_22
_atom_site_aniso_U_33
_atom_site_aniso_U_12
_atom_site_aniso_U_13
_atom_site_aniso_U_23
P1 0.01095(5) 0.01022(5) 0.01021(5) -0.00051(4) -0.00019(4) -0.00108(4)
O1 0.01635(18) 0.01059(14) 0.0206(2) -0.00140(13) 0.00189(15) -0.00303(14)
O2 0.01767(19) 0.01817(18) 0.01043(16) 0.00134(15) -0.00132(14) -0.00026(13)
O3 0.01120(16) 0.01781(18) 0.01451(17) -0.00112(13) 0.00048(13) 0.00057(14)
N1 0.01069(16) 0.00968(15) 0.01339(18) -0.00144(12) 0.00037(13) -0.00080(13)
C2 0.01037(18) 0.00921(16) 0.01212(19) -0.00087(13) -0.00079(15) -0.00025(14)
N2 0.01369(19) 0.01212(17) 0.0169(2) -0.00179(14) -0.00402(16) 0.00199(15)
N3 0.01130(17) 0.00960(15) 0.01350(18) -0.00166(12) -0.00152(14) 0.00073(13)
C4 0.01166(19) 0.01085(17) 0.01271(19) -0.00038(14) -0.00041(15) 0.00049(15)
N4 0.0153(2) 0.01311(18) 0.0191(2) -0.00072(15) -0.00176(17) 0.00407(16)
C5 0.0116(2) 0.01249(19) 0.0161(2) -0.00095(15) -0.00176(16) 0.00008(16)
C6 0.01070(19) 0.01177(18) 0.0155(2) -0.00171(15) -0.00096(16) -0.00105(16)
C7 0.0139(2) 0.01039(17) 0.01223(19) -0.00178(15) 0.00276(16) -0.00089(14)
O4 0.0180(2) 0.01779(19) 0.0201(2) -0.00118(16) -0.00078(16) -0.00018(16)

loop_
_atom_type_symbol
_atom_type_description
_atom_type_scat_dispersion_real
_atom_type_scat_dispersion_imag
_atom_type_scat_source
_atom_type_scat_dispersion_source
C C 0.00347 0.00161 'Clementi & Roetti, C., At. Data Nucl. Data Tables 1974, 14, (177-478); Clementi & Raimondi, J. Chem. Phys., 1963, 38, (2686-2689)' 'Henke, Gullikson and Davis, At. Data and Nucl. Data Tables, 1993, 54, 2'
H H 0.00000 0.00000 'Clementi & Roetti, C., At. Data Nucl. Data Tables 1974, 14, (177-478); Clementi & Raimondi, J. Chem. Phys., 1963, 38, (2686-2689)' 'Henke, Gullikson and Davis, At. Data and Nucl. Data Tables, 1993, 54, 2'
N N 0.00653 0.00323 'Clementi & Roetti, C., At. Data Nucl. Data Tables 1974, 14, (177-478); Clementi & Raimondi, J. Chem. Phys., 1963, 38, (2686-2689)' 'Henke, Gullikson and Davis, At. Data and Nucl. Data Tables, 1993, 54, 2'
O O 0.01158 0.00611 'Clementi & Roetti, C., At. Data Nucl. Data Tables 1974, 14, (177-478); Clementi & Raimondi, J. Chem. Phys., 1963, 38, (2686-2689)' 'Henke, Gullikson and Davis, At. Data and Nucl. Data Tables, 1993, 54, 2'

loop_
_geom_angle_atom_site_label_1
_geom_angle_atom_site_label_2
_geom_angle_atom_site_label_3
_geom_angle
_geom_angle_site_symmetry_1
_geom_angle_site_symmetry_3
_geom_angle_publ_flag
O2 P1 O1 116.34(3) . . ?
O3 P1 O1 112.23(3) . . ?
O3 P1 O2 107.17(3) . . ?
C7 P1 O1 108.54(3) . . ?
C7 P1 O2 106.24(3) . . ?
C7 P1 O3 105.64(3) . . ?
H3 O3 P1 113.0(8) . . ?
C6 N1 C2 118.63(5) . . ?
C7 N1 C2 123.44(5) . . ?
C7 N1 C6 117.47(5) . . ?
N2 C2 N1 120.34(5) . . ?
N3 C2 N1 122.03(5) . . ?
N3 C2 N2 117.63(5) . . ?
H2a N2 C2 124.4(7) . . ?
H2b N2 C2 115.3(7) . . ?
H2b N2 H2a 119.2(9) . . ?
C4 N3 C2 119.53(5) . . ?
N4 C4 N3 119.21(5) . . ?
C5 C4 N3 121.02(5) . . ?
C5 C4 N4 119.77(5) . . ?
H4a N4 C4 121.9(7) . . ?
H4b N4 C4 117.5(7) . . ?
H4b N4 H4a 120.5(10) . . ?
H5 C5 C4 121.8(6) . . ?
C6 C5 C4 117.09(5) . . ?
C6 C5 H5 121.1(6) . . ?
C5 C6 N1 121.63(5) . . ?
H6 C6 N1 115.4(6) . . ?
H6 C6 C5 123.0(6) . . ?
N1 C7 P1 111.58(4) . . ?
H7a C7 P1 107.4(6) . . ?
H7a C7 N1 107.3(6) . . ?
H7b C7 P1 110.8(6) . . ?
H7b C7 N1 112.1(6) . . ?
H7b C7 H7a 107.5(8) . . ?
H4d O4 H4c 99.5(10) . . ?

loop_
_geom_bond_atom_site_label_1
_geom_bond_atom_site_label_2
_geom_bond_distance
_geom_bond_site_symmetry_2
_geom_bond_publ_flag
P1 O1 1.4977(5) . ?
P1 O2 1.5070(5) . ?
P1 O3 1.5755(5) . ?
P1 C7 1.8429(6) . ?
O3 H3 0.978(14) . ?
N1 C2 1.3700(7) . ?
N1 C6 1.3794(7) . ?
N1 C7 1.4718(7) . ?
C2 N2 1.3333(7) . ?
C2 N3 1.3384(7) . ?
N2 H2a 1.002(13) . ?
N2 H2b 0.997(13) . ?
N3 C4 1.3447(7) . ?
C4 N4 1.3275(7) . ?
C4 C5 1.4330(8) . ?
N4 H4a 0.999(13) . ?
N4 H4b 1.000(13) . ?
C5 H5 1.062(12) . ?
C5 C6 1.3499(8) . ?
C6 H6 1.074(13) . ?
C7 H7a 1.089(12) . ?
C7 H7b 1.089(12) . ?
O4 H4c 0.966(14) . ?
O4 H4d 1.016(13) . ?
